data_4311455
loop_
_publ_author_name
'Alexandra L. Pickering'
'De-Liang Long'
'Leroy Cronin'

_publ_section_title
;
 Coordination Networks through the Dimensions: From Discrete Clusters to
 1D, 2D, and 3D Silver(I) Coordination Polymers with Rigid Aliphatic Amino
 Ligands
;
_journal_name_full 'Inorganic Chemistry'
_journal_page_first 4953
_journal_page_last 4961
_journal_paper_doi 10.1021/ic049786i
_journal_volume 43
_journal_year 2004
_chemical_formula_moiety '(C6 H15 Ag N3 +), (N O3 -)'
_chemical_formula_sum 'C6 H15 Ag N4 O3'
_chemical_formula_weight 299.09
_chemical_name_systematic
;
 ?
;
_space_group_IT_number 14
_symmetry_cell_setting monoclinic
_symmetry_space_group_name_Hall '-P 2yn'
_symmetry_space_group_name_H-M 'P 1 21/n 1'
_atom_sites_solution_hydrogens geom
_atom_sites_solution_primary direct
_atom_sites_solution_secondary difmap
_audit_creation_method SHELXL-97
_cell_angle_alpha 90.00
_cell_angle_beta 104.786(2)
_cell_angle_gamma 90.00
_cell_formula_units_Z 4
_cell_length_a 8.2530(3)
_cell_length_b 7.7035(3)
_cell_length_c 15.8134(4)
_cell_measurement_reflns_used 6028
_cell_measurement_temperature 150(2)
_cell_measurement_theta_max 26.022
_cell_measurement_theta_min 1.62
_cell_volume 972.08(6)
_computing_cell_refinement 'HKL Scalepack (Otwinowski & Minor 1997)'
_computing_data_collection 'Collect (Nonius BV, 1997-2000)'
_computing_data_reduction 'HKL Denzo and Scalepack (Otwinowski & Minor 19'
_computing_molecular_graphics 'Ortep-3 for Windows (Farrugia, 1997)'
_computing_publication_material 'WinGX publication routines (Farrugia, 1999)'
_computing_structure_refinement 'SHELXL-97 (Sheldrick, 1997)'
_computing_structure_solution 'SHELXS-97 (Sheldrick, 1997)'
_diffrn_ambient_temperature 150(2)
_diffrn_measured_fraction_theta_full 0.995
_diffrn_measured_fraction_theta_max 0.995
_diffrn_measurement_device_type KappaCCD
_diffrn_measurement_method \w
_diffrn_radiation_monochromator graphite
_diffrn_radiation_source 'fine-focus sealed tube'
_diffrn_radiation_type MoK\a
_diffrn_radiation_wavelength 0.71073
_diffrn_reflns_av_R_equivalents 0.0276
_diffrn_reflns_av_sigmaI/netI 0.0185
_diffrn_reflns_limit_h_max 9
_diffrn_reflns_limit_h_min -10
_diffrn_reflns_limit_k_max 9
_diffrn_reflns_limit_k_min 0
_diffrn_reflns_limit_l_max 19
_diffrn_reflns_limit_l_min 0
_diffrn_reflns_number 12126
_diffrn_reflns_theta_full 25.99
_diffrn_reflns_theta_max 25.99
_diffrn_reflns_theta_min 2.56
_diffrn_standards_decay_% 0
_exptl_absorpt_coefficient_mu 2.063
_exptl_absorpt_correction_T_max 0.784
_exptl_absorpt_correction_T_min 0.567
_exptl_absorpt_correction_type gaussian
_exptl_absorpt_process_details
;
   P. Coppens, L. Leiserowitz, D Rabinovich, Acta Cryst.
   (1965), 18, 1035-1038
;
_exptl_crystal_colour colourless
_exptl_crystal_density_diffrn 2.044
_exptl_crystal_density_method 'not measured'
_exptl_crystal_description block
_exptl_crystal_F_000 600
_exptl_crystal_size_max 0.30
_exptl_crystal_size_mid 0.14
_exptl_crystal_size_min 0.14
_refine_diff_density_max 0.37
_refine_diff_density_min -0.29
_refine_diff_density_rms 0.06
_refine_ls_extinction_coef 0.0032(5)
_refine_ls_extinction_expression Fc^*^=kFc[1+0.001xFc^2^\l^3^/sin(2\q)]^-1/4^
_refine_ls_extinction_method SHELXL
_refine_ls_goodness_of_fit_ref 1.084
_refine_ls_hydrogen_treatment mixed
_refine_ls_matrix_type full
_refine_ls_number_parameters 140
_refine_ls_number_reflns 1903
_refine_ls_number_restraints 0
_refine_ls_restrained_S_all 1.084
_refine_ls_R_factor_all 0.0170
_refine_ls_R_factor_gt 0.0161
_refine_ls_shift/su_max 0.001
_refine_ls_shift/su_mean 0.000
_refine_ls_structure_factor_coef Fsqd
_refine_ls_weighting_details 'calc w=1/[\s^2^(Fo^2^)+(0.0075P)^2^+0.9913P] where P=(Fo^2^+2Fc^2^)/3'
_refine_ls_weighting_scheme calc
_refine_ls_wR_factor_gt 0.0368
_refine_ls_wR_factor_ref 0.0372
_reflns_number_gt 1833
_reflns_number_total 1903
_reflns_threshold_expression >2sigma(I)
_cod_data_source_file ic049786isi20040503_095156_4.cif
_cod_data_source_block Compound4
_cod_database_code 4311455

loop_
_symmetry_equiv_pos_as_xyz
'x, y, z'
'-x+1/2, y+1/2, -z+1/2'
'-x, -y, -z'
'x-1/2, -y-1/2, z-1/2'

loop_
_atom_site_label
_atom_site_type_symbol
_atom_site_fract_x
_atom_site_fract_y
_atom_site_fract_z
_atom_site_U_iso_or_equiv
_atom_site_adp_type
_atom_site_occupancy
_atom_site_symmetry_multiplicity
_atom_site_calc_flag
_atom_site_refinement_flags
_atom_site_disorder_assembly
_atom_site_disorder_group
Ag Ag 0.988255(16) 0.076836(17) 0.731359(9) 0.01891(7) Uani 1 1 d . . .
N1 N 0.98970(19) 0.0938(2) 0.87148(11) 0.0189(3) Uani 1 1 d . . .
H1A H 1.0577 0.0066 0.9006 0.023 Uiso 1 1 calc R . .
H1B H 1.0391 0.1974 0.8927 0.023 Uiso 1 1 calc R . .
C1 C 0.8269(2) 0.0822(2) 0.89538(12) 0.0159(4) Uani 1 1 d . . .
H1 H 0.8425 0.1250 0.9566 0.019 Uiso 1 1 calc R . .
C2 C 0.7687(2) -0.1060(2) 0.89041(12) 0.0168(4) Uani 1 1 d . . .
H2A H 0.8523 -0.1765 0.9326 0.020 Uiso 1 1 calc R . .
H2B H 0.7609 -0.1518 0.8310 0.020 Uiso 1 1 calc R . .
C3 C 0.5987(2) -0.1226(2) 0.91094(12) 0.0165(4) Uani 1 1 d . . .
H3 H 0.6100 -0.0871 0.9730 0.020 Uiso 1 1 calc R . .
C4 C 0.4692(2) -0.0064(2) 0.85086(12) 0.0170(4) Uani 1 1 d . . .
H4A H 0.3622 -0.0134 0.8681 0.020 Uiso 1 1 calc R . .
H4B H 0.4488 -0.0492 0.7900 0.020 Uiso 1 1 calc R . .
C5 C 0.5259(2) 0.1832(2) 0.85439(12) 0.0171(4) Uani 1 1 d . . .
H5 H 0.5374 0.2277 0.9150 0.021 Uiso 1 1 calc R . .
C6 C 0.6967(2) 0.1947(2) 0.83401(12) 0.0174(4) Uani 1 1 d . . .
H6A H 0.6857 0.1573 0.7729 0.021 Uiso 1 1 calc R . .
H6B H 0.7350 0.3170 0.8393 0.021 Uiso 1 1 calc R . .
N2 N 0.5421(2) -0.3056(2) 0.89967(11) 0.0186(3) Uani 1 1 d . . .
H2C H 0.449(3) -0.314(3) 0.9129(14) 0.022 Uiso 1 1 d . . .
H2D H 0.611(3) -0.365(3) 0.9367(15) 0.022 Uiso 1 1 d . . .
N3 N 0.4056(2) 0.2950(2) 0.79281(12) 0.0195(3) Uani 1 1 d . . .
H3C H 0.320(3) 0.311(3) 0.8130(15) 0.023 Uiso 1 1 d . . .
H3D H 0.379(3) 0.248(3) 0.7396(15) 0.023 Uiso 1 1 d . . .
N4 N 0.6252(2) -0.0456(2) 0.40969(11) 0.0236(4) Uani 1 1 d . . .
O1 O 0.7269(2) 0.07853(19) 0.42912(11) 0.0339(4) Uani 1 1 d . . .
O2 O 0.4742(2) -0.0152(2) 0.38725(17) 0.0623(6) Uani 1 1 d . . .
O3 O 0.67721(19) -0.19869(18) 0.41088(10) 0.0310(3) Uani 1 1 d . . .

loop_
_atom_site_aniso_label
_atom_site_aniso_U_11
_atom_site_aniso_U_22
_atom_site_aniso_U_33
_atom_site_aniso_U_23
_atom_site_aniso_U_13
_atom_site_aniso_U_12
Ag 0.01834(10) 0.01665(9) 0.02286(11) 0.00045(5) 0.00730(6) -0.00079(5)
N1 0.0152(8) 0.0201(8) 0.0213(8) 0.0015(6) 0.0043(6) -0.0014(6)
C1 0.0156(8) 0.0171(9) 0.0160(9) -0.0010(7) 0.0057(7) -0.0019(7)
C2 0.0173(9) 0.0147(8) 0.0187(9) 0.0003(7) 0.0056(7) 0.0009(7)
C3 0.0198(9) 0.0142(8) 0.0170(9) 0.0001(7) 0.0073(7) -0.0017(7)
C4 0.0154(9) 0.0149(8) 0.0218(9) 0.0006(7) 0.0068(7) -0.0017(7)
C5 0.0171(9) 0.0144(8) 0.0201(9) -0.0008(7) 0.0052(7) 0.0001(7)
C6 0.0177(9) 0.0132(8) 0.0215(9) 0.0007(7) 0.0055(7) -0.0021(7)
N2 0.0199(8) 0.0142(8) 0.0233(8) 0.0035(6) 0.0084(7) -0.0007(6)
N3 0.0158(8) 0.0145(8) 0.0279(9) 0.0012(7) 0.0053(7) 0.0016(6)
N4 0.0238(9) 0.0224(8) 0.0238(9) 0.0008(7) 0.0045(7) -0.0017(7)
O1 0.0341(9) 0.0325(8) 0.0350(9) -0.0041(7) 0.0083(7) -0.0133(7)
O2 0.0264(9) 0.0329(9) 0.1129(18) 0.0079(11) -0.0093(10) 0.0035(8)
O3 0.0325(8) 0.0221(7) 0.0414(9) 0.0025(6) 0.0152(7) 0.0046(6)

loop_
_atom_type_symbol
_atom_type_description
_atom_type_scat_dispersion_real
_atom_type_scat_dispersion_imag
_atom_type_scat_source
Ag Ag -0.8971 1.1015 'International Tables Vol C Tables 4.2.6.8 and 6.1.1.4'
N N 0.0061 0.0033 'International Tables Vol C Tables 4.2.6.8 and 6.1.1.4'
O O 0.0106 0.0060 'International Tables Vol C Tables 4.2.6.8 and 6.1.1.4'
C C 0.0033 0.0016 'International Tables Vol C Tables 4.2.6.8 and 6.1.1.4'
H H 0.0000 0.0000 'International Tables Vol C Tables 4.2.6.8 and 6.1.1.4'

loop_
_geom_angle_atom_site_label_1
_geom_angle_atom_site_label_2
_geom_angle_atom_site_label_3
_geom_angle
_geom_angle_site_symmetry_1
_geom_angle_site_symmetry_3
_geom_angle_publ_flag
N2 Ag N1 151.77(6) 2_656 . ?
N2 Ag N3 100.31(6) 2_656 2_646 ?
N1 Ag N3 107.60(6) . 2_646 ?
C1 N1 Ag 118.38(11) . . ?
N1 C1 C6 109.90(14) . . ?
N1 C1 C2 109.71(14) . . ?
C6 C1 C2 110.32(15) . . ?
C1 C2 C3 111.36(14) . . ?
N2 C3 C2 109.47(15) . . ?
N2 C3 C4 109.52(15) . . ?
C2 C3 C4 110.78(15) . . ?
C3 C4 C5 112.22(15) . . ?
N3 C5 C6 109.17(15) . . ?
N3 C5 C4 112.61(15) . . ?
C6 C5 C4 109.78(14) . . ?
C1 C6 C5 111.84(15) . . ?
C3 N2 Ag 117.28(11) . 2_646 ?
C5 N3 Ag 114.82(11) . 2_656 ?
O2 N4 O3 120.14(17) . . ?
O2 N4 O1 119.38(18) . . ?
O3 N4 O1 120.45(17) . . ?

loop_
_geom_bond_atom_site_label_1
_geom_bond_atom_site_label_2
_geom_bond_distance
_geom_bond_site_symmetry_2
_geom_bond_publ_flag
Ag N2 2.2161(16) 2_656 ?
Ag N1 2.2166(16) . ?
Ag N3 2.4081(16) 2_646 ?
N1 C1 1.488(2) . ?
C1 C6 1.522(2) . ?
C1 C2 1.523(2) . ?
C2 C3 1.524(2) . ?
C3 N2 1.481(2) . ?
C3 C4 1.526(3) . ?
C4 C5 1.530(2) . ?
C5 N3 1.477(2) . ?
C5 C6 1.526(2) . ?
N2 Ag 2.2161(16) 2_646 ?
N3 Ag 2.4081(16) 2_656 ?
N4 O2 1.228(2) . ?
N4 O3 1.254(2) . ?
N4 O1 1.258(2) . ?
